data_7018751
loop_
_publ_author_name
'Lobana, Tarlok S.'
'Khanna, Sonia'
'Butcher, Ray J.'

_publ_section_title
;
 2-Benzoylpyridine thiosemicarbazone as a novel reagent for the single pot
 synthesis of dinuclear Cu(I)-Cu(II) complexes: formation of stable
 copper(ii)-iodide bonds.
;
_journal_issue 16
_journal_name_full 'Dalton transactions (Cambridge, England : 2003)'
_journal_page_first 4845
_journal_page_last 4851
_journal_paper_doi 10.1039/c2dt30068k
_journal_volume 41
_journal_year 2012
_chemical_formula_moiety 'C62 H54 Br2 Cu2 N8 P2 S2'
_chemical_formula_sum 'C62 H54 Br2 Cu2 N8 P2 S2'
_chemical_formula_weight 1324.09
_chemical_name_systematic
;
?
;
_space_group_IT_number 2
_symmetry_cell_setting triclinic
_symmetry_space_group_name_Hall '-P 1'
_symmetry_space_group_name_H-M 'P -1'
_atom_sites_solution_hydrogens geom
_atom_sites_solution_primary direct
_atom_sites_solution_secondary difmap
_audit_creation_method SHELXL-97
_cell_angle_alpha 61.805(15)
_cell_angle_beta 65.714(14)
_cell_angle_gamma 67.653(14)
_cell_formula_units_Z 1
_cell_length_a 11.8176(18)
_cell_length_b 12.2666(17)
_cell_length_c 12.9683(19)
_cell_measurement_reflns_used 3597
_cell_measurement_temperature 296(2)
_cell_measurement_theta_max 32.5505
_cell_measurement_theta_min 4.6510
_cell_volume 1469.2(4)
_computing_cell_refinement
;
CrysAlis RED, Oxford Diffraction Ltd.,
Version 1.171.31.8 (release 12-01-2007 CrysAlis171 .NET)
(compiled Jan 12 2007,17:49:11)
;
_computing_data_collection
;
CrysAlis CCD, Oxford Diffraction Ltd.,
Version 1.171.31.8 (release 12-01-2007 CrysAlis171 .NET)
(compiled Jan 12 2007,17:49:11)
;
_computing_data_reduction
;
CrysAlis RED, Oxford Diffraction Ltd.,
Version 1.171.31.8 (release 12-01-2007 CrysAlis171 .NET)
(compiled Jan 12 2007,17:49:11)
;
_computing_molecular_graphics SHELXTL
_computing_publication_material SHELXTL
_computing_structure_refinement 'SHELXL-97 (Sheldrick, 1997)'
_computing_structure_solution 'SHELXS-97 (Sheldrick, 1990)'
_diffrn_ambient_temperature 296(2)
_diffrn_detector_area_resol_mean 10.5081
_diffrn_measured_fraction_theta_full 0.991
_diffrn_measured_fraction_theta_max 0.903
_diffrn_measurement_device_type 'Oxford Diffraction Gemini'
_diffrn_measurement_method '\f and \w scans'
_diffrn_radiation_monochromator graphite
_diffrn_radiation_source 'fine-focus sealed tube'
_diffrn_radiation_type MoK\a
_diffrn_radiation_wavelength 0.71073
_diffrn_reflns_av_R_equivalents 0.0524
_diffrn_reflns_av_sigmaI/netI 0.1520
_diffrn_reflns_limit_h_max 17
_diffrn_reflns_limit_h_min -17
_diffrn_reflns_limit_k_max 18
_diffrn_reflns_limit_k_min -18
_diffrn_reflns_limit_l_max 19
_diffrn_reflns_limit_l_min -16
_diffrn_reflns_number 24020
_diffrn_reflns_theta_full 25.00
_diffrn_reflns_theta_max 32.65
_diffrn_reflns_theta_min 4.66
_diffrn_standards_decay_% <2%
_diffrn_standards_interval_count 50
_diffrn_standards_number 2
_exptl_absorpt_coefficient_mu 2.256
_exptl_absorpt_correction_T_max 1.00000
_exptl_absorpt_correction_T_min 0.84735
_exptl_absorpt_correction_type multi-scan
_exptl_absorpt_process_details
;
CrysAlis RED, Oxford Diffraction Ltd.,
Version 1.171.31.8 (release 12-01-2007 CrysAlis171 .NET)
(compiled Jan 12 2007,17:49:11)
Empirical absorption correction using spherical harmonics,
implemented in SCALE3 ABSPACK scaling algorithm.
;
_exptl_crystal_colour 'pale yellow-brown'
_exptl_crystal_density_diffrn 1.497
_exptl_crystal_density_method 'not measured'
_exptl_crystal_description prism
_exptl_crystal_F_000 672
_exptl_crystal_size_max 0.37
_exptl_crystal_size_mid 0.29
_exptl_crystal_size_min 0.18
_refine_diff_density_max 0.399
_refine_diff_density_min -0.380
_refine_diff_density_rms 0.066
_refine_ls_extinction_method none
_refine_ls_goodness_of_fit_ref 0.864
_refine_ls_hydrogen_treatment constr
_refine_ls_matrix_type full
_refine_ls_number_parameters 352
_refine_ls_number_reflns 9721
_refine_ls_number_restraints 0
_refine_ls_restrained_S_all 0.864
_refine_ls_R_factor_all 0.1302
_refine_ls_R_factor_gt 0.0336
_refine_ls_shift/su_max 0.001
_refine_ls_shift/su_mean 0.000
_refine_ls_structure_factor_coef Fsqd
_refine_ls_weighting_details 'calc w=1/[\s^2^(Fo^2^)+(0.0256P)^2^] where P=(Fo^2^+2Fc^2^)/3'
_refine_ls_weighting_scheme calc
_refine_ls_wR_factor_gt 0.0546
_refine_ls_wR_factor_ref 0.0748
_reflns_number_gt 4085
_reflns_number_total 9721
_reflns_threshold_expression I>2\s(I)
_cod_data_source_file c2dt30068k.txt
_cod_data_source_block 4
_cod_database_code 7018751

loop_
_symmetry_equiv_pos_as_xyz
'x, y, z'
'-x, -y, -z'

loop_
_atom_site_label
_atom_site_type_symbol
_atom_site_fract_x
_atom_site_fract_y
_atom_site_fract_z
_atom_site_U_iso_or_equiv
_atom_site_adp_type
_atom_site_occupancy
_atom_site_symmetry_multiplicity
_atom_site_calc_flag
_atom_site_refinement_flags
Cu Cu 0.15025(3) 0.42241(3) -0.01919(3) 0.04073(9) Uani 1 1 d .
Br Br 0.23235(3) 0.28991(2) 0.15527(3) 0.05532(9) Uani 1 1 d .
S S -0.04992(6) 0.36536(5) 0.03150(5) 0.03668(14) Uani 1 1 d .
P P 0.29004(6) 0.43418(5) -0.20283(5) 0.03385(14) Uani 1 1 d .
N1 N -0.0761(2) 0.42166(17) -0.18440(18) 0.0503(6) Uani 1 1 d .
H1A H -0.0622 0.4027 -0.2451 0.060 Uiso 1 1 calc R
H1B H -0.1226 0.4947 -0.1825 0.060 Uiso 1 1 calc R
N2 N 0.04554(18) 0.22626(16) -0.09879(17) 0.0409(5) Uani 1 1 d .
H2A H 0.0798 0.1727 -0.0410 0.049 Uiso 1 1 calc R
N3 N 0.06569(19) 0.19423(16) -0.19404(17) 0.0386(5) Uani 1 1 d .
N4 N 0.15718(19) -0.00593(17) 0.01379(18) 0.0413(5) Uani 1 1 d .
C1 C -0.0264(2) 0.33910(19) -0.0944(2) 0.0353(5) Uani 1 1 d .
C2 C 0.1266(2) 0.0797(2) -0.1870(2) 0.0372(6) Uani 1 1 d .
C3 C 0.1825(2) -0.0243(2) -0.0886(2) 0.0382(6) Uani 1 1 d .
C4 C 0.2091(3) -0.0983(2) 0.1017(2) 0.0534(7) Uani 1 1 d .
H4A H 0.1924 -0.0841 0.1715 0.064 Uiso 1 1 calc R
C5 C 0.2848(3) -0.2112(3) 0.0948(3) 0.0647(8) Uani 1 1 d .
H5A H 0.3183 -0.2734 0.1586 0.078 Uiso 1 1 calc R
C6 C 0.3104(3) -0.2311(3) -0.0088(3) 0.0683(9) Uani 1 1 d .
H6A H 0.3619 -0.3076 -0.0163 0.082 Uiso 1 1 calc R
C7 C 0.2599(3) -0.1379(2) -0.1014(3) 0.0569(7) Uani 1 1 d .
H7A H 0.2773 -0.1507 -0.1722 0.068 Uiso 1 1 calc R
C8 C 0.1397(2) 0.05254(19) -0.2930(2) 0.0378(6) Uani 1 1 d .
C9 C 0.0838(3) -0.0375(2) -0.2753(2) 0.0525(7) Uani 1 1 d .
H9A H 0.0405 -0.0835 -0.1967 0.063 Uiso 1 1 calc R
C10 C 0.0911(3) -0.0602(2) -0.3721(3) 0.0621(8) Uani 1 1 d .
H10A H 0.0523 -0.1207 -0.3588 0.075 Uiso 1 1 calc R
C11 C 0.1550(3) 0.0053(3) -0.4874(3) 0.0635(8) Uani 1 1 d .
H11A H 0.1593 -0.0095 -0.5530 0.076 Uiso 1 1 calc R
C12 C 0.2126(3) 0.0927(3) -0.5059(3) 0.0691(9) Uani 1 1 d .
H12A H 0.2587 0.1356 -0.5843 0.083 Uiso 1 1 calc R
C13 C 0.2034(3) 0.1186(3) -0.4096(2) 0.0555(7) Uani 1 1 d .
H13A H 0.2404 0.1809 -0.4239 0.067 Uiso 1 1 calc R
C1A C 0.4115(2) 0.29232(19) -0.2185(2) 0.0353(5) Uani 1 1 d .
C2A C 0.3879(2) 0.1745(2) -0.1348(2) 0.0493(7) Uani 1 1 d .
H2AA H 0.3127 0.1694 -0.0713 0.059 Uiso 1 1 calc R
C3A C 0.4757(3) 0.0648(2) -0.1454(3) 0.0616(8) Uani 1 1 d .
H3AA H 0.4591 -0.0139 -0.0889 0.074 Uiso 1 1 calc R
C4A C 0.5872(3) 0.0706(2) -0.2384(3) 0.0599(8) Uani 1 1 d .
H4AA H 0.6457 -0.0036 -0.2459 0.072 Uiso 1 1 calc R
C5A C 0.6113(3) 0.1875(2) -0.3206(3) 0.0585(8) Uani 1 1 d .
H5AA H 0.6871 0.1923 -0.3835 0.070 Uiso 1 1 calc R
C6A C 0.5246(2) 0.2972(2) -0.3108(2) 0.0471(6) Uani 1 1 d .
H6AA H 0.5423 0.3756 -0.3670 0.057 Uiso 1 1 calc R
C1B C 0.3878(2) 0.5422(2) -0.2459(2) 0.0368(5) Uani 1 1 d .
C2B C 0.4574(2) 0.5097(2) -0.1669(2) 0.0493(7) Uani 1 1 d .
H2BA H 0.4528 0.4356 -0.0974 0.059 Uiso 1 1 calc R
C3B C 0.5323(3) 0.5849(3) -0.1898(3) 0.0621(8) Uani 1 1 d .
H3BA H 0.5808 0.5604 -0.1381 0.074 Uiso 1 1 calc R
C4B C 0.5353(3) 0.6968(3) -0.2898(3) 0.0702(9) Uani 1 1 d .
H4BA H 0.5841 0.7494 -0.3043 0.084 Uiso 1 1 calc R
C5B C 0.4669(3) 0.7316(3) -0.3684(3) 0.0688(9) Uani 1 1 d .
H5BA H 0.4697 0.8074 -0.4361 0.083 Uiso 1 1 calc R
C6B C 0.3932(3) 0.6533(2) -0.3466(2) 0.0540(7) Uani 1 1 d .
H6BA H 0.3475 0.6764 -0.4003 0.065 Uiso 1 1 calc R
C1C C 0.2261(2) 0.4990(2) -0.3322(2) 0.0356(5) Uani 1 1 d .
C2C C 0.1254(2) 0.6051(2) -0.3407(2) 0.0505(7) Uani 1 1 d .
H2CA H 0.0934 0.6398 -0.2813 0.061 Uiso 1 1 calc R
C3C C 0.0715(3) 0.6603(2) -0.4353(3) 0.0629(8) Uani 1 1 d .
H3CA H 0.0055 0.7330 -0.4407 0.075 Uiso 1 1 calc R
C4C C 0.1154(3) 0.6078(3) -0.5213(3) 0.0676(9) Uani 1 1 d .
H4CA H 0.0791 0.6447 -0.5851 0.081 Uiso 1 1 calc R
C5C C 0.2122(3) 0.5016(3) -0.5132(3) 0.0728(9) Uani 1 1 d .
H5CA H 0.2410 0.4655 -0.5711 0.087 Uiso 1 1 calc R
C6C C 0.2682(3) 0.4467(2) -0.4189(2) 0.0557(7) Uani 1 1 d .
H6CA H 0.3344 0.3743 -0.4143 0.067 Uiso 1 1 calc R

loop_
_atom_site_aniso_label
_atom_site_aniso_U_11
_atom_site_aniso_U_22
_atom_site_aniso_U_33
_atom_site_aniso_U_23
_atom_site_aniso_U_13
_atom_site_aniso_U_12
Cu 0.04215(19) 0.04418(16) 0.03320(18) -0.01898(13) -0.00714(14) -0.00540(13)
Br 0.0682(2) 0.04709(15) 0.05119(18) -0.01966(13) -0.03231(16) 0.00456(13)
S 0.0433(4) 0.0330(3) 0.0371(3) -0.0182(3) -0.0093(3) -0.0079(3)
P 0.0337(4) 0.0350(3) 0.0328(3) -0.0175(3) -0.0063(3) -0.0050(3)
N1 0.0705(16) 0.0372(11) 0.0511(14) -0.0246(10) -0.0285(13) 0.0023(10)
N2 0.0528(13) 0.0327(10) 0.0451(12) -0.0228(9) -0.0203(11) 0.0001(9)
N3 0.0486(13) 0.0349(10) 0.0388(12) -0.0213(9) -0.0110(10) -0.0080(9)
N4 0.0445(13) 0.0413(11) 0.0401(12) -0.0198(9) -0.0147(10) -0.0031(9)
C1 0.0371(14) 0.0288(11) 0.0436(15) -0.0167(11) -0.0113(12) -0.0073(10)
C2 0.0418(15) 0.0348(12) 0.0397(14) -0.0211(11) -0.0082(12) -0.0080(11)
C3 0.0388(14) 0.0363(12) 0.0417(15) -0.0207(11) -0.0089(12) -0.0057(11)
C4 0.0608(19) 0.0571(17) 0.0473(17) -0.0253(14) -0.0257(15) 0.0001(14)
C5 0.070(2) 0.0564(17) 0.062(2) -0.0201(15) -0.0364(17) 0.0075(15)
C6 0.079(2) 0.0506(17) 0.075(2) -0.0338(16) -0.0396(19) 0.0190(15)
C7 0.066(2) 0.0504(16) 0.0567(18) -0.0338(14) -0.0240(16) 0.0087(14)
C8 0.0434(15) 0.0300(12) 0.0365(14) -0.0152(11) -0.0082(12) -0.0049(11)
C9 0.079(2) 0.0402(14) 0.0403(16) -0.0190(12) -0.0134(15) -0.0143(13)
C10 0.086(2) 0.0489(16) 0.068(2) -0.0350(16) -0.0286(19) -0.0067(15)
C11 0.070(2) 0.073(2) 0.055(2) -0.0425(17) -0.0255(17) 0.0080(17)
C12 0.067(2) 0.095(2) 0.0320(17) -0.0212(16) -0.0005(15) -0.0240(19)
C13 0.0620(19) 0.0614(17) 0.0426(17) -0.0151(14) -0.0080(15) -0.0272(15)
C1A 0.0365(14) 0.0344(12) 0.0334(13) -0.0161(10) -0.0091(11) -0.0033(10)
C2A 0.0452(16) 0.0421(14) 0.0536(17) -0.0191(13) -0.0058(14) -0.0106(12)
C3A 0.073(2) 0.0343(14) 0.065(2) -0.0139(13) -0.0176(18) -0.0078(14)
C4A 0.063(2) 0.0443(16) 0.066(2) -0.0297(15) -0.0216(18) 0.0096(14)
C5A 0.0449(17) 0.0581(18) 0.0523(18) -0.0289(15) -0.0020(14) 0.0058(14)
C6A 0.0465(16) 0.0381(13) 0.0403(15) -0.0145(11) -0.0050(13) -0.0017(12)
C1B 0.0340(14) 0.0353(12) 0.0405(14) -0.0222(11) -0.0057(12) -0.0025(10)
C2B 0.0481(17) 0.0499(15) 0.0526(17) -0.0228(13) -0.0134(14) -0.0105(13)
C3B 0.0542(19) 0.071(2) 0.078(2) -0.0413(18) -0.0188(17) -0.0148(16)
C4B 0.059(2) 0.082(2) 0.092(3) -0.049(2) -0.006(2) -0.0352(18)
C5B 0.072(2) 0.0594(18) 0.070(2) -0.0157(16) -0.0097(19) -0.0327(16)
C6B 0.0572(18) 0.0543(16) 0.0516(18) -0.0152(14) -0.0150(15) -0.0207(14)
C1C 0.0339(14) 0.0361(12) 0.0354(14) -0.0166(10) -0.0042(11) -0.0087(10)
C2C 0.0529(18) 0.0520(15) 0.0512(17) -0.0296(13) -0.0181(15) 0.0004(13)
C3C 0.067(2) 0.0560(17) 0.067(2) -0.0228(15) -0.0384(18) 0.0056(14)
C4C 0.081(2) 0.074(2) 0.058(2) -0.0229(16) -0.0390(19) -0.0098(18)
C5C 0.088(2) 0.086(2) 0.063(2) -0.0492(18) -0.0362(19) 0.0051(19)
C6C 0.0562(18) 0.0574(16) 0.0577(18) -0.0371(14) -0.0186(15) 0.0055(13)

loop_
_atom_type_symbol
_atom_type_description
_atom_type_scat_dispersion_real
_atom_type_scat_dispersion_imag
_atom_type_scat_source
C C 0.0033 0.0016 'International Tables Vol C Tables 4.2.6.8 and 6.1.1.4'
H H 0.0000 0.0000 'International Tables Vol C Tables 4.2.6.8 and 6.1.1.4'
N N 0.0061 0.0033 'International Tables Vol C Tables 4.2.6.8 and 6.1.1.4'
P P 0.1023 0.0942 'International Tables Vol C Tables 4.2.6.8 and 6.1.1.4'
S S 0.1246 0.1234 'International Tables Vol C Tables 4.2.6.8 and 6.1.1.4'
Cu Cu 0.3201 1.2651 'International Tables Vol C Tables 4.2.6.8 and 6.1.1.4'
Br Br -0.2901 2.4595 'International Tables Vol C Tables 4.2.6.8 and 6.1.1.4'

loop_
_geom_angle_atom_site_label_1
_geom_angle_atom_site_label_2
_geom_angle_atom_site_label_3
_geom_angle
_geom_angle_site_symmetry_1
_geom_angle_site_symmetry_3
P Cu S 106.58(3) . 2_565
P Cu Br 116.47(3) . .
S Cu Br 113.79(2) 2_565 .
P Cu S 117.44(3) . .
S Cu S 94.44(3) 2_565 .
Br Cu S 106.19(2) . .
C1 S Cu 114.79(8) . 2_565
C1 S Cu 101.17(8) . .
Cu S Cu 85.56(2) 2_565 .
C1A P C1B 101.61(10) . .
C1A P C1C 104.19(10) . .
C1B P C1C 103.82(10) . .
C1A P Cu 119.08(8) . .
C1B P Cu 108.26(8) . .
C1C P Cu 117.74(8) . .
C1 N1 H1A 120.0 . .
C1 N1 H1B 120.0 . .
H1A N1 H1B 120.0 . .
C1 N2 N3 121.10(18) . .
C1 N2 H2A 119.4 . .
N3 N2 H2A 119.4 . .
C2 N3 N2 117.67(18) . .
C4 N4 C3 118.64(19) . .
N1 C1 N2 119.2(2) . .
N1 C1 S 124.02(16) . .
N2 C1 S 116.80(16) . .
N3 C2 C3 128.2(2) . .
N3 C2 C8 113.72(19) . .
C3 C2 C8 118.12(18) . .
N4 C3 C7 120.3(2) . .
N4 C3 C2 118.36(19) . .
C7 C3 C2 121.3(2) . .
N4 C4 C5 123.8(2) . .
N4 C4 H4A 118.1 . .
C5 C4 H4A 118.1 . .
C4 C5 C6 117.9(2) . .
C4 C5 H5A 121.0 . .
C6 C5 H5A 121.0 . .
C5 C6 C7 119.9(2) . .
C5 C6 H6A 120.0 . .
C7 C6 H6A 120.0 . .
C6 C7 C3 119.4(2) . .
C6 C7 H7A 120.3 . .
C3 C7 H7A 120.3 . .
C13 C8 C9 118.4(2) . .
C13 C8 C2 121.3(2) . .
C9 C8 C2 120.2(2) . .
C10 C9 C8 120.9(3) . .
C10 C9 H9A 119.6 . .
C8 C9 H9A 119.6 . .
C11 C10 C9 120.3(3) . .
C11 C10 H10A 119.9 . .
C9 C10 H10A 119.9 . .
C12 C11 C10 119.5(3) . .
C12 C11 H11A 120.3 . .
C10 C11 H11A 120.3 . .
C11 C12 C13 120.8(3) . .
C11 C12 H12A 119.6 . .
C13 C12 H12A 119.6 . .
C8 C13 C12 120.1(3) . .
C8 C13 H13A 119.9 . .
C12 C13 H13A 119.9 . .
C6A C1A C2A 118.7(2) . .
C6A C1A P 122.91(17) . .
C2A C1A P 118.39(18) . .
C3A C2A C1A 120.2(3) . .
C3A C2A H2AA 119.9 . .
C1A C2A H2AA 119.9 . .
C4A C3A C2A 120.7(3) . .
C4A C3A H3AA 119.7 . .
C2A C3A H3AA 119.7 . .
C3A C4A C5A 119.1(2) . .
C3A C4A H4AA 120.5 . .
C5A C4A H4AA 120.5 . .
C6A C5A C4A 120.7(3) . .
C6A C5A H5AA 119.7 . .
C4A C5A H5AA 119.7 . .
C5A C6A C1A 120.6(2) . .
C5A C6A H6AA 119.7 . .
C1A C6A H6AA 119.7 . .
C6B C1B C2B 118.8(2) . .
C6B C1B P 124.67(19) . .
C2B C1B P 116.47(18) . .
C3B C2B C1B 121.1(3) . .
C3B C2B H2BA 119.4 . .
C1B C2B H2BA 119.4 . .
C2B C3B C4B 119.5(3) . .
C2B C3B H3BA 120.3 . .
C4B C3B H3BA 120.3 . .
C5B C4B C3B 120.6(3) . .
C5B C4B H4BA 119.7 . .
C3B C4B H4BA 119.7 . .
C4B C5B C6B 119.8(3) . .
C4B C5B H5BA 120.1 . .
C6B C5B H5BA 120.1 . .
C1B C6B C5B 120.1(3) . .
C1B C6B H6BA 120.0 . .
C5B C6B H6BA 120.0 . .
C6C C1C C2C 118.0(2) . .
C6C C1C P 124.47(18) . .
C2C C1C P 117.50(17) . .
C3C C2C C1C 121.4(2) . .
C3C C2C H2CA 119.3 . .
C1C C2C H2CA 119.3 . .
C4C C3C C2C 119.8(2) . .
C4C C3C H3CA 120.1 . .
C2C C3C H3CA 120.1 . .
C5C C4C C3C 119.9(3) . .
C5C C4C H4CA 120.0 . .
C3C C4C H4CA 120.0 . .
C4C C5C C6C 120.4(2) . .
C4C C5C H5CA 119.8 . .
C6C C5C H5CA 119.8 . .
C1C C6C C5C 120.4(2) . .
C1C C6C H6CA 119.8 . .
C5C C6C H6CA 119.8 . .

loop_
_geom_bond_atom_site_label_1
_geom_bond_atom_site_label_2
_geom_bond_distance
_geom_bond_site_symmetry_2
Cu P 2.2454(8) .
Cu S 2.3716(7) 2_565
Cu Br 2.4152(6) .
Cu S 2.4622(8) .
S C1 1.703(2) .
S Cu 2.3716(7) 2_565
P C1A 1.823(2) .
P C1B 1.827(2) .
P C1C 1.828(2) .
N1 C1 1.315(3) .
N1 H1A 0.8600 .
N1 H1B 0.8600 .
N2 C1 1.335(3) .
N2 N3 1.372(2) .
N2 H2A 0.8600 .
N3 C2 1.289(3) .
N4 C4 1.336(3) .
N4 C3 1.345(3) .
C2 C3 1.486(3) .
C2 C8 1.498(3) .
C3 C7 1.390(3) .
C4 C5 1.355(3) .
C4 H4A 0.9300 .
C5 C6 1.369(4) .
C5 H5A 0.9300 .
C6 C7 1.370(3) .
C6 H6A 0.9300 .
C7 H7A 0.9300 .
C8 C13 1.372(3) .
C8 C9 1.378(3) .
C9 C10 1.373(3) .
C9 H9A 0.9300 .
C10 C11 1.360(4) .
C10 H10A 0.9300 .
C11 C12 1.359(4) .
C11 H11A 0.9300 .
C12 C13 1.381(4) .
C12 H12A 0.9300 .
C13 H13A 0.9300 .
C1A C6A 1.378(3) .
C1A C2A 1.385(3) .
C2A C3A 1.379(3) .
C2A H2AA 0.9300 .
C3A C4A 1.370(4) .
C3A H3AA 0.9300 .
C4A C5A 1.376(4) .
C4A H4AA 0.9300 .
C5A C6A 1.372(3) .
C5A H5AA 0.9300 .
C6A H6AA 0.9300 .
C1B C6B 1.373(3) .
C1B C2B 1.393(3) .
C2B C3B 1.366(3) .
C2B H2BA 0.9300 .
C3B C4B 1.372(4) .
C3B H3BA 0.9300 .
C4B C5B 1.370(4) .
C4B H4BA 0.9300 .
C5B C6B 1.392(4) .
C5B H5BA 0.9300 .
C6B H6BA 0.9300 .
C1C C6C 1.380(3) .
C1C C2C 1.384(3) .
C2C C3C 1.378(3) .
C2C H2CA 0.9300 .
C3C C4C 1.370(4) .
C3C H3CA 0.9300 .
C4C C5C 1.361(4) .
C4C H4CA 0.9300 .
C5C C6C 1.392(3) .
C5C H5CA 0.9300 .
C6C H6CA 0.9300 .

loop_
_geom_hbond_atom_site_label_D
_geom_hbond_atom_site_label_H
_geom_hbond_atom_site_label_A
_geom_hbond_distance_DH
_geom_hbond_distance_HA
_geom_hbond_distance_DA
_geom_hbond_angle_DHA
_geom_hbond_site_symmetry_A
N1 H1B Br 0.86 2.59 3.4338(19) 168.6 2_565
N2 H2A N4 0.86 1.92 2.604(3) 135.6 .

loop_
_geom_torsion_atom_site_label_1
_geom_torsion_atom_site_label_2
_geom_torsion_atom_site_label_3
_geom_torsion_atom_site_label_4
_geom_torsion
_geom_torsion_site_symmetry_1
_geom_torsion_site_symmetry_4
P Cu S C1 3.14(8) . .
S Cu S C1 114.41(8) 2_565 .
Br Cu S C1 -129.23(7) . .
P Cu S Cu -111.28(3) . 2_565
S Cu S Cu 0.0 2_565 2_565
Br Cu S Cu 116.35(2) . 2_565
S Cu P C1A 165.65(8) 2_565 .
Br Cu P C1A 37.43(9) . .
S Cu P C1A -90.13(9) . .
S Cu P C1B 50.43(8) 2_565 .
Br Cu P C1B -77.78(8) . .
S Cu P C1B 154.66(8) . .
S Cu P C1C -66.80(8) 2_565 .
Br Cu P C1C 164.98(8) . .
S Cu P C1C 37.42(8) . .
C1 N2 N3 C2 -173.9(2) . .
N3 N2 C1 N1 -1.5(3) . .
N3 N2 C1 S 177.31(16) . .
Cu S C1 N1 -10.4(2) 2_565 .
Cu S C1 N1 -100.7(2) . .
Cu S C1 N2 170.79(15) 2_565 .
Cu S C1 N2 80.55(18) . .
N2 N3 C2 C3 -1.8(4) . .
N2 N3 C2 C8 177.90(19) . .
C4 N4 C3 C7 0.8(4) . .
C4 N4 C3 C2 -178.8(2) . .
N3 C2 C3 N4 8.1(4) . .
C8 C2 C3 N4 -171.6(2) . .
N3 C2 C3 C7 -171.5(3) . .
C8 C2 C3 C7 8.8(4) . .
C3 N4 C4 C5 -1.2(4) . .
N4 C4 C5 C6 0.8(5) . .
C4 C5 C6 C7 0.0(5) . .
C5 C6 C7 C3 -0.4(5) . .
N4 C3 C7 C6 0.0(4) . .
C2 C3 C7 C6 179.5(3) . .
N3 C2 C8 C13 61.2(3) . .
C3 C2 C8 C13 -119.0(3) . .
N3 C2 C8 C9 -116.7(2) . .
C3 C2 C8 C9 63.1(3) . .
C13 C8 C9 C10 -0.3(4) . .
C2 C8 C9 C10 177.7(2) . .
C8 C9 C10 C11 0.6(4) . .
C9 C10 C11 C12 0.6(4) . .
C10 C11 C12 C13 -2.1(5) . .
C9 C8 C13 C12 -1.2(4) . .
C2 C8 C13 C12 -179.1(2) . .
C11 C12 C13 C8 2.5(4) . .
C1B P C1A C6A -38.2(2) . .
C1C P C1A C6A 69.4(2) . .
Cu P C1A C6A -156.93(17) . .
C1B P C1A C2A 142.68(18) . .
C1C P C1A C2A -109.66(19) . .
Cu P C1A C2A 24.0(2) . .
C6A C1A C2A C3A -0.9(4) . .
P C1A C2A C3A 178.20(19) . .
C1A C2A C3A C4A 0.1(4) . .
C2A C3A C4A C5A 0.8(4) . .
C3A C4A C5A C6A -0.7(4) . .
C4A C5A C6A C1A -0.1(4) . .
C2A C1A C6A C5A 1.0(4) . .
P C1A C6A C5A -178.12(19) . .
C1A P C1B C6B 115.3(2) . .
C1C P C1B C6B 7.3(2) . .
Cu P C1B C6B -118.5(2) . .
C1A P C1B C2B -67.21(19) . .
C1C P C1B C2B -175.16(17) . .
Cu P C1B C2B 58.97(18) . .
C6B C1B C2B C3B -1.5(4) . .
P C1B C2B C3B -179.1(2) . .
C1B C2B C3B C4B 2.5(4) . .
C2B C3B C4B C5B -1.9(5) . .
C3B C4B C5B C6B 0.3(5) . .
C2B C1B C6B C5B -0.1(4) . .
P C1B C6B C5B 177.3(2) . .
C4B C5B C6B C1B 0.7(4) . .
C1A P C1C C6C -1.0(2) . .
C1B P C1C C6C 105.0(2) . .
Cu P C1C C6C -135.4(2) . .
C1A P C1C C2C 176.41(19) . .
C1B P C1C C2C -77.6(2) . .
Cu P C1C C2C 42.0(2) . .
C6C C1C C2C C3C -2.5(4) . .
P C1C C2C C3C 179.9(2) . .
C1C C2C C3C C4C 1.9(4) . .
C2C C3C C4C C5C -0.1(5) . .
C3C C4C C5C C6C -0.9(5) . .
C2C C1C C6C C5C 1.5(4) . .
P C1C C6C C5C 178.9(2) . .
C4C C5C C6C C1C 0.2(5) . .
